data_9007013
loop_
_publ_author_name
'Belokoneva, E. L.'
'Gubina, Y. K.'
'Forsyth, J. B.'

_publ_section_title
;
 The charge density distribution and antiferromagnetic properties of
 azurite Cu3[CO3]2(OH)2
 Note: O1 x-coordinate altered
;
_journal_name_full 'Physics and Chemistry of Minerals'
_journal_page_first 498
_journal_page_last 507
_journal_paper_doi 10.1007/s002690100176
_journal_volume 28
_journal_year 2001
_chemical_formula_sum 'C2 H2 Cu3 O8'
_chemical_name_mineral Azurite
_space_group_IT_number 14
_symmetry_space_group_name_Hall '-P 2ybc'
_symmetry_space_group_name_H-M 'P 1 21/c 1'
_cell_angle_alpha 90
_cell_angle_beta 92.41
_cell_angle_gamma 90
_cell_length_a 5.011
_cell_length_b 5.850
_cell_length_c 10.353
_cell_formula_units_Z 2
_cell_volume 303.223
_database_code_amcsd 0008598
_exptl_crystal_density_diffrn 3.775
_cod_original_formula_sum 'Cu3 C2 O8 H2'
_cod_database_code 9007013

loop_
_space_group_symop_operation_xyz
x,y,z
x,1/2-y,1/2+z
-x,1/2+y,1/2-z
-x,-y,-z

loop_
_atom_site_aniso_label
_atom_site_aniso_U_11
_atom_site_aniso_U_22
_atom_site_aniso_U_33
_atom_site_aniso_U_12
_atom_site_aniso_U_13
_atom_site_aniso_U_23
Cu1 0.01101 0.00793 0.00875 -0.00154 0.00066 0.00088
Cu2 0.00911 0.00983 0.00814 0.00067 -0.00128 -0.00121
C 0.01160 0.01020 0.00790 0.00210 -0.00020 0.00060
O1 0.01180 0.00980 0.01021 0.00040 0.00030 -0.00120
O2 0.01520 0.01750 0.01052 0.00730 0.00020 -0.00090
O3 0.01510 0.01740 0.00888 0.00620 0.00000 0.00280
O4 0.01440 0.01730 0.00857 0.00430 0.00190 0.00300

loop_
_atom_site_label
_atom_site_fract_x
_atom_site_fract_y
_atom_site_fract_z
_atom_site_U_iso_or_equiv
Cu1 0.00000 0.00000 0.00000 ?
Cu2 -0.25030 0.99850 0.41660 ?
C 0.32900 0.30000 0.31800 ?
O1 0.07280 0.81100 0.44500 ?
O2 0.10400 0.39900 0.33100 ?
O3 0.45000 0.20800 0.41700 ?
O4 0.43100 0.29600 0.20700 ?
H 0.18000 0.80100 0.36900 0.03200

loop_
_cod_related_entry_id
_cod_related_entry_database
_cod_related_entry_code
1 AMCSD 0008598
